data_4342706
loop_
_publ_author_name
'Langley, Stuart K.'
'Le, Crystal'
'Ungur, Liviu'
'Moubaraki, Boujemaa'
'Abrahams, Brendan F.'
'Chibotaru, Liviu F.'
'Murray, Keith S.'

_publ_section_title
;
 Heterometallic 3d-4f single-molecule magnets: ligand and metal ion
 influences on the magnetic relaxation.
;
_journal_issue 7
_journal_name_full 'Inorganic chemistry'
_journal_page_first 3631
_journal_page_last 3642
_journal_paper_doi 10.1021/acs.inorgchem.5b00219
_journal_volume 54
_journal_year 2015
_chemical_formula_sum 'C32 H61 Co3 Gd N6 O20'
_chemical_formula_weight 1183.91
_chemical_name_systematic
; 
 ? 
;
_space_group_IT_number 14
_symmetry_cell_setting monoclinic
_symmetry_space_group_name_Hall '-P 2ybc'
_symmetry_space_group_name_H-M 'P 1 21/c 1'
_atom_sites_solution_hydrogens geom
_atom_sites_solution_primary direct
_atom_sites_solution_secondary difmap
_audit_creation_method SHELXL-97
_cell_angle_alpha 90.00
_cell_angle_beta 102.803(5)
_cell_angle_gamma 90.00
_cell_formula_units_Z 4
_cell_length_a 15.6274(9)
_cell_length_b 14.5047(7)
_cell_length_c 24.1348(11)
_cell_measurement_reflns_used 8595
_cell_measurement_temperature 173(2)
_cell_measurement_theta_max 28.73
_cell_measurement_theta_min 2.14
_cell_volume 5334.6(5)
_computing_cell_refinement
;
CrysAlisPro, Agilent Technologies,
Version 1.171.35.19 (release 27-10-2011 CrysAlis171 .NET)
(compiled Oct 27 2011,15:02:11)
;
_computing_data_collection
;
CrysAlisPro, Agilent Technologies,
Version 1.171.35.19 (release 27-10-2011 CrysAlis171 .NET)
(compiled Oct 27 2011,15:02:11)
;
_computing_data_reduction
;
CrysAlisPro, Agilent Technologies,
Version 1.171.35.19 (release 27-10-2011 CrysAlis171 .NET)
(compiled Oct 27 2011,15:02:11)
;
_computing_structure_refinement 'SHELXL-97 (Sheldrick, 1997)'
_computing_structure_solution 'SHELXS-97 (Sheldrick, 1990)'
_diffrn_ambient_temperature 173(2)
_diffrn_measured_fraction_theta_full 0.994
_diffrn_measured_fraction_theta_max 0.994
_diffrn_measurement_device_type 'SuperNova, Dual, Cu at zero, Atlas'
_diffrn_measurement_method 'scans in phi and omega'
_diffrn_radiation_monochromator mirror
_diffrn_radiation_source 'SuperNova (Mo) X-ray Source'
_diffrn_radiation_type MoK\a
_diffrn_radiation_wavelength 0.71073
_diffrn_reflns_av_R_equivalents 0.0685
_diffrn_reflns_av_sigmaI/netI 0.0577
_diffrn_reflns_limit_h_max 18
_diffrn_reflns_limit_h_min -20
_diffrn_reflns_limit_k_max 18
_diffrn_reflns_limit_k_min -18
_diffrn_reflns_limit_l_max 30
_diffrn_reflns_limit_l_min -31
_diffrn_reflns_number 43391
_diffrn_reflns_theta_full 27.50
_diffrn_reflns_theta_max 27.50
_diffrn_reflns_theta_min 2.94
_exptl_absorpt_coefficient_mu 2.212
_exptl_absorpt_correction_T_max 0.802
_exptl_absorpt_correction_T_min 0.360
_exptl_absorpt_correction_type multi-scan
_exptl_absorpt_process_details SADABS
_exptl_crystal_colour green
_exptl_crystal_density_diffrn 1.474
_exptl_crystal_density_method 'not measured'
_exptl_crystal_description plate
_exptl_crystal_F_000 2400
_exptl_crystal_size_max 0.6
_exptl_crystal_size_mid 0.4
_exptl_crystal_size_min 0.1
_refine_diff_density_max 1.538
_refine_diff_density_min -1.101
_refine_diff_density_rms 0.140
_refine_ls_extinction_method none
_refine_ls_goodness_of_fit_ref 1.078
_refine_ls_hydrogen_treatment mixed
_refine_ls_matrix_type full
_refine_ls_number_parameters 574
_refine_ls_number_reflns 12188
_refine_ls_number_restraints 55
_refine_ls_restrained_S_all 1.093
_refine_ls_R_factor_all 0.0856
_refine_ls_R_factor_gt 0.0610
_refine_ls_shift/su_max 0.002
_refine_ls_shift/su_mean 0.000
_refine_ls_structure_factor_coef Fsqd
_refine_ls_weighting_details 'calc w=1/[\s^2^(Fo^2^)+(0.1045P)^2^+4.8170P] where P=(Fo^2^+2Fc^2^)/3'
_refine_ls_weighting_scheme calc
_refine_ls_wR_factor_gt 0.1737
_refine_ls_wR_factor_ref 0.2008
_reflns_number_gt 8761
_reflns_number_total 12188
_reflns_threshold_expression >2sigma(I)
_cod_data_source_file ic5b00219_si_004.cif
_cod_data_source_block c:\x-seed\co(iii~2\basl999a
_cod_depositor_comments 'Adding full bibliography for 4342706.cif.'
_cod_original_sg_symbol_H-M p21/c
_cod_database_code 4342706

loop_
_symmetry_equiv_pos_as_xyz
'x, y, z'
'-x, y+1/2, -z+1/2'
'-x, -y, -z'
'x, -y-1/2, z-1/2'

loop_
_atom_site_label
_atom_site_type_symbol
_atom_site_fract_x
_atom_site_fract_y
_atom_site_fract_z
_atom_site_U_iso_or_equiv
_atom_site_adp_type
_atom_site_occupancy
_atom_site_symmetry_multiplicity
_atom_site_calc_flag
_atom_site_refinement_flags
_atom_site_disorder_assembly
_atom_site_disorder_group
Gd1 Gd 0.038841(19) 0.38329(2) 0.830551(12) 0.04873(13) Uani 1 1 d . . .
Co2 Co 0.22765(5) 0.49961(6) 0.81046(3) 0.0463(2) Uani 1 1 d . . .
Co3 Co 0.16897(5) 0.54979(6) 0.90907(3) 0.0470(2) Uani 1 1 d . . .
Co1 Co 0.18005(6) 0.31824(7) 0.74884(4) 0.0565(2) Uani 1 1 d . . .
O7 O 0.1212(3) 0.4527(3) 0.76462(16) 0.0515(10) Uani 1 1 d . . .
O8 O 0.1935(3) 0.4379(3) 0.87172(16) 0.0465(9) Uani 1 1 d . . .
H9 H 0.2357 0.3929 0.8944 0.056 Uiso 1 1 calc R . .
O5 O 0.0506(3) 0.5190(3) 0.88159(18) 0.0538(10) Uani 1 1 d . . .
O6 O 0.1684(3) 0.6005(3) 0.83505(17) 0.0504(10) Uani 1 1 d . . .
N4 N 0.1526(8) 0.3078(7) 0.6397(4) 0.118(3) Uani 1 1 d . . .
O20 O 0.0779(3) 0.3404(4) 0.9308(2) 0.0663(12) Uani 1 1 d D . .
O14 O -0.0613(4) 0.3451(4) 0.7389(2) 0.0727(13) Uani 1 1 d . . .
O17 O -0.0452(3) 0.2427(4) 0.8478(2) 0.0665(12) Uani 1 1 d . . .
O4 O 0.1757(3) 0.4807(3) 0.97660(16) 0.0535(10) Uani 1 1 d . . .
O18 O -0.1037(3) 0.3732(4) 0.8607(2) 0.0718(14) Uani 1 1 d . . .
O1 O 0.2902(3) 0.5812(3) 0.93519(17) 0.0518(9) Uani 1 1 d . . .
O3 O 0.6963(3) 0.6325(4) 1.0273(2) 0.0627(12) Uani 1 1 d . . .
H3A H 0.7324 0.6127 1.0090 0.075 Uiso 1 1 calc R . .
O15 O -0.0722(3) 0.4840(3) 0.7682(2) 0.0651(12) Uani 1 1 d . . .
O2 O 0.3382(3) 0.5345(3) 0.85771(16) 0.0484(9) Uani 1 1 d . . .
O10 O 0.1177(3) 0.2688(3) 0.80482(19) 0.0582(11) Uani 1 1 d . . .
O9 O 0.2807(3) 0.3957(3) 0.78393(18) 0.0534(10) Uani 1 1 d . . .
N3 N 0.2688(4) 0.2042(4) 0.7749(3) 0.0667(15) Uani 1 1 d . . .
N5 N -0.1055(4) 0.2859(5) 0.8637(2) 0.0695(17) Uani 1 1 d . . .
N1 N 0.1260(4) 0.6547(4) 0.9464(2) 0.0610(14) Uani 1 1 d . . .
O19 O -0.1629(4) 0.2471(5) 0.8809(3) 0.103(2) Uani 1 1 d . . .
O12 O 0.1032(7) 0.2933(6) 0.6697(3) 0.126(3) Uani 1 1 d . . .
C2 C 0.4414(4) 0.5884(4) 0.9377(3) 0.0491(13) Uani 1 1 d . . .
C6 C 0.5453(4) 0.6571(5) 1.0155(3) 0.0603(16) Uani 1 1 d . . .
H6 H 0.5566 0.6945 1.0486 0.072 Uiso 1 1 calc R . .
N2 N 0.2398(3) 0.5786(4) 0.7462(2) 0.0543(12) Uani 1 1 d . . .
C1 C 0.3502(4) 0.5663(4) 0.9073(2) 0.0463(13) Uani 1 1 d . . .
C5 C 0.6135(4) 0.6185(4) 0.9965(3) 0.0531(15) Uani 1 1 d . . .
O11 O 0.2299(7) 0.3346(6) 0.6622(3) 0.139(3) Uani 1 1 d . . .
C41 C 0.1038(6) 0.2583(6) 0.9600(4) 0.084(2) Uani 1 1 d . . .
H41A H 0.0549 0.2144 0.9526 0.126 Uiso 1 1 calc R . .
H41B H 0.1210 0.2708 1.0009 0.126 Uiso 1 1 calc R . .
H41C H 0.1538 0.2320 0.9471 0.126 Uiso 1 1 calc R . .
O16 O -0.1627(5) 0.4364(5) 0.6925(3) 0.115(3) Uani 1 1 d . . .
C7 C 0.4597(5) 0.6412(5) 0.9863(3) 0.0603(16) Uani 1 1 d . . .
H7 H 0.4127 0.6673 1.0000 0.072 Uiso 1 1 calc R . .
C16 C 0.3551(5) 0.2507(6) 0.7894(4) 0.075(2) Uani 1 1 d . . .
H16A H 0.3768 0.2601 0.7542 0.090 Uiso 1 1 calc R . .
H16B H 0.3976 0.2104 0.8149 0.090 Uiso 1 1 calc R . .
C3 C 0.5115(5) 0.5526(6) 0.9188(3) 0.0669(18) Uani 1 1 d . . .
H3 H 0.5004 0.5178 0.8846 0.080 Uiso 1 1 calc R . .
C29 C 0.3382(6) 0.6230(7) 0.6784(4) 0.085(3) Uani 1 1 d . . .
H29A H 0.2978 0.5921 0.6464 0.102 Uiso 1 1 calc R . .
H29B H 0.3187 0.6878 0.6793 0.102 Uiso 1 1 calc R . .
C27 C 0.2083(5) 0.6836(5) 0.8207(3) 0.0588(16) Uani 1 1 d . . .
H27A H 0.2679 0.6909 0.8450 0.071 Uiso 1 1 calc R . .
H27B H 0.1726 0.7379 0.8261 0.071 Uiso 1 1 calc R . .
C24 C 0.1740(5) 0.5394(5) 0.6961(3) 0.0631(17) Uani 1 1 d . . .
H24A H 0.1992 0.4850 0.6806 0.076 Uiso 1 1 calc R . .
H24B H 0.1589 0.5862 0.6656 0.076 Uiso 1 1 calc R . .
C8 C 0.0377(9) 0.6678(9) 0.9147(6) 0.161(5) Uani 1 1 d U . .
H8A H 0.0011 0.6820 0.9422 0.193 Uiso 1 1 calc RD . .
H8B H 0.0373 0.7233 0.8907 0.193 Uiso 1 1 calc R . .
C11 C 0.1636(6) 0.5429(8) 1.0205(3) 0.091(3) Uani 1 1 d . . .
H11A H 0.1284 0.5113 1.0443 0.109 Uiso 1 1 calc R . .
H11B H 0.2217 0.5569 1.0451 0.109 Uiso 1 1 calc R . .
N6 N -0.1017(4) 0.4223(5) 0.7319(3) 0.0739(17) Uani 1 1 d . . .
C18 C 0.2402(5) 0.1673(6) 0.8250(4) 0.074(2) Uani 1 1 d . . .
H18A H 0.2706 0.2007 0.8595 0.089 Uiso 1 1 calc R . .
H18B H 0.2562 0.1013 0.8299 0.089 Uiso 1 1 calc R . .
C4 C 0.5980(5) 0.5654(5) 0.9479(3) 0.0642(17) Uani 1 1 d . . .
H4 H 0.6451 0.5383 0.9347 0.077 Uiso 1 1 calc R . .
C21 C 0.3291(6) 0.0552(6) 0.7408(5) 0.095(3) Uani 1 1 d . . .
H21A H 0.3241 0.0226 0.7760 0.114 Uiso 1 1 calc R . .
H21B H 0.3889 0.0814 0.7469 0.114 Uiso 1 1 calc R . .
C28 C 0.3300(5) 0.5758(6) 0.7342(3) 0.0658(18) Uani 1 1 d . . .
H28A H 0.3481 0.5106 0.7330 0.079 Uiso 1 1 calc R . .
H28B H 0.3714 0.6058 0.7661 0.079 Uiso 1 1 calc R . .
C26 C 0.2129(5) 0.6748(5) 0.7594(3) 0.0616(17) Uani 1 1 d . . .
H26A H 0.2559 0.7198 0.7509 0.074 Uiso 1 1 calc R . .
H26B H 0.1548 0.6894 0.7349 0.074 Uiso 1 1 calc R . .
C9 C -0.0034(5) 0.5977(5) 0.8798(3) 0.0686(19) Uani 1 1 d . . .
H9A H -0.0200 0.6206 0.8402 0.082 Uiso 1 1 calc R . .
H9B H -0.0578 0.5801 0.8916 0.082 Uiso 1 1 calc R . .
C19 C 0.1429(5) 0.1779(5) 0.8174(3) 0.0684(19) Uani 1 1 d . . .
H19A H 0.1126 0.1373 0.7863 0.082 Uiso 1 1 calc R . .
H19B H 0.1254 0.1589 0.8527 0.082 Uiso 1 1 calc R . .
C17 C 0.3508(4) 0.3431(5) 0.8181(3) 0.0619(17) Uani 1 1 d . . .
H17A H 0.3399 0.3337 0.8566 0.074 Uiso 1 1 calc R . .
H17B H 0.4071 0.3763 0.8218 0.074 Uiso 1 1 calc R . .
C25 C 0.0923(5) 0.5116(5) 0.7163(3) 0.0632(17) Uani 1 1 d . . .
H25A H 0.0625 0.5668 0.7271 0.076 Uiso 1 1 calc R . .
H25B H 0.0509 0.4784 0.6859 0.076 Uiso 1 1 calc R . .
C13 C 0.1387(7) 0.8242(6) 0.9740(4) 0.092(3) Uani 1 1 d U . .
H13A H 0.0762 0.8143 0.9747 0.111 Uiso 1 1 calc R A 1
H13B H 0.1716 0.8281 1.0141 0.111 Uiso 1 1 calc R A 1
C10 C 0.1230(11) 0.6243(8) 1.0015(5) 0.135(4) Uani 1 1 d U . .
H10A H 0.1491 0.6732 1.0286 0.163 Uiso 1 1 calc R . .
H10B H 0.0605 0.6188 1.0032 0.163 Uiso 1 1 calc RD . .
C20 C 0.2630(6) 0.1321(6) 0.7295(4) 0.081(2) Uani 1 1 d . . .
H20A H 0.2037 0.1044 0.7225 0.097 Uiso 1 1 calc R . .
H20B H 0.2686 0.1634 0.6940 0.097 Uiso 1 1 calc R . .
C12 C 0.1702(8) 0.7408(6) 0.9481(5) 0.105(3) Uani 1 1 d U B .
H12A H 0.1714 0.7570 0.9084 0.126 Uiso 1 1 calc R . .
H12B H 0.2318 0.7304 0.9683 0.126 Uiso 1 1 calc R . .
O13 O 0.1327(9) 0.3020(12) 0.5870(3) 0.245(9) Uani 1 1 d . . .
C22 C 0.3160(9) -0.0128(8) 0.6925(6) 0.124(4) Uani 1 1 d . . .
H22A H 0.2570 -0.0407 0.6880 0.149 Uiso 1 1 calc R . .
H22B H 0.3170 0.0212 0.6571 0.149 Uiso 1 1 calc R . .
C30 C 0.4241(8) 0.6223(10) 0.6675(6) 0.124(4) Uani 1 1 d . . .
H30A H 0.4451 0.5580 0.6676 0.149 Uiso 1 1 calc R . .
H30B H 0.4646 0.6563 0.6980 0.149 Uiso 1 1 calc R . .
C31 C 0.4245(9) 0.6679(11) 0.6089(5) 0.145(5) Uani 1 1 d . . .
H31A H 0.4843 0.6671 0.6026 0.217 Uiso 1 1 calc R . .
H31B H 0.4040 0.7317 0.6089 0.217 Uiso 1 1 calc R . .
H31C H 0.3856 0.6333 0.5786 0.217 Uiso 1 1 calc R . .
C14 C 0.145(2) 0.9103(16) 0.9484(13) 0.132(6) Uani 0.56(2) 1 d PU B 1
H14A H 0.0960 0.9192 0.9152 0.158 Uiso 0.56(2) 1 calc PR B 1
H14B H 0.2012 0.9147 0.9356 0.158 Uiso 0.56(2) 1 calc PR B 1
C23 C 0.3782(12) -0.0842(10) 0.6987(8) 0.177(7) Uani 1 1 d . . .
H23A H 0.3645 -0.1247 0.6654 0.266 Uiso 1 1 calc R . .
H23B H 0.3767 -0.1199 0.7330 0.266 Uiso 1 1 calc R . .
H23C H 0.4369 -0.0578 0.7021 0.266 Uiso 1 1 calc R . .
C15 C 0.1420(14) 0.9892(11) 0.9981(8) 0.200(6) Uani 1 1 d U . .
H15A H 0.1825 1.0395 0.9951 0.299 Uiso 1 1 calc R B 1
H15B H 0.1592 0.9608 1.0358 0.299 Uiso 1 1 calc R B 1
H15C H 0.0822 1.0136 0.9927 0.299 Uiso 1 1 calc R B 1
C14' C 0.204(2) 0.8991(16) 0.9934(15) 0.112(10) Uani 0.44(2) 1 d PU B 2
H14C H 0.2410 0.9099 0.9654 0.135 Uiso 0.44(2) 1 calc PR B 2
H14D H 0.2430 0.8841 1.0307 0.135 Uiso 0.44(2) 1 calc PR B 2
H36 H 0.105(7) 0.388(5) 0.951(4) 0.135 Uiso 1 1 d D . .

loop_
_atom_site_aniso_label
_atom_site_aniso_U_11
_atom_site_aniso_U_22
_atom_site_aniso_U_33
_atom_site_aniso_U_23
_atom_site_aniso_U_13
_atom_site_aniso_U_12
Gd1 0.0442(2) 0.0618(2) 0.03787(19) -0.00422(12) 0.00408(13) -0.00178(12)
Co2 0.0446(4) 0.0595(5) 0.0326(4) -0.0011(3) 0.0036(3) -0.0001(3)
Co3 0.0422(4) 0.0612(5) 0.0354(4) -0.0060(3) 0.0039(3) 0.0016(3)
Co1 0.0582(5) 0.0701(6) 0.0414(4) -0.0117(4) 0.0112(4) -0.0060(4)
O7 0.044(2) 0.072(3) 0.034(2) 0.0001(18) -0.0014(16) -0.0033(19)
O8 0.045(2) 0.057(2) 0.036(2) -0.0013(16) 0.0050(16) 0.0003(17)
O5 0.045(2) 0.069(3) 0.045(2) -0.0106(19) 0.0061(18) 0.0058(19)
O6 0.052(2) 0.059(2) 0.036(2) 0.0051(17) 0.0037(18) 0.0056(18)
N4 0.178(10) 0.114(7) 0.053(5) -0.026(4) 0.008(6) -0.043(7)
O20 0.071(3) 0.077(3) 0.047(3) 0.003(2) 0.005(2) -0.011(3)
O14 0.075(3) 0.071(3) 0.063(3) -0.007(2) -0.006(2) 0.000(3)
O17 0.065(3) 0.077(3) 0.058(3) -0.010(2) 0.013(2) -0.007(2)
O4 0.054(2) 0.075(3) 0.0302(19) -0.0033(18) 0.0068(17) -0.002(2)
O18 0.059(3) 0.088(4) 0.068(3) -0.014(3) 0.013(2) -0.003(3)
O1 0.047(2) 0.064(2) 0.043(2) -0.0048(19) 0.0061(18) -0.0033(19)
O3 0.047(3) 0.083(3) 0.052(3) -0.003(2) -0.002(2) -0.001(2)
O15 0.059(3) 0.071(3) 0.057(3) -0.003(2) -0.005(2) -0.001(2)
O2 0.041(2) 0.059(2) 0.041(2) -0.0030(18) 0.0023(16) -0.0009(17)
O10 0.064(3) 0.064(3) 0.050(2) -0.001(2) 0.020(2) 0.003(2)
O9 0.053(3) 0.064(3) 0.042(2) -0.0075(18) 0.0103(19) 0.0001(19)
N3 0.066(4) 0.070(4) 0.066(4) -0.022(3) 0.021(3) -0.002(3)
N5 0.062(4) 0.098(5) 0.049(3) -0.018(3) 0.014(3) -0.027(4)
N1 0.058(3) 0.071(4) 0.054(3) -0.015(3) 0.011(3) -0.003(3)
O19 0.096(4) 0.130(5) 0.096(5) -0.046(4) 0.050(4) -0.055(4)
O12 0.191(9) 0.133(6) 0.051(4) -0.015(4) 0.016(5) -0.045(6)
C2 0.043(3) 0.058(3) 0.042(3) 0.002(3) 0.001(2) 0.003(3)
C6 0.053(4) 0.070(4) 0.052(4) -0.010(3) 0.000(3) -0.000(3)
N2 0.052(3) 0.069(3) 0.041(3) 0.005(2) 0.009(2) -0.001(3)
C1 0.044(3) 0.051(3) 0.041(3) 0.002(2) 0.002(2) 0.001(2)
C5 0.042(3) 0.069(4) 0.043(3) 0.008(3) -0.002(3) -0.005(3)
O11 0.197(9) 0.136(6) 0.073(4) -0.018(4) 0.006(5) -0.076(7)
C41 0.085(6) 0.092(6) 0.067(5) 0.005(4) -0.001(4) 0.000(5)
O16 0.108(5) 0.101(5) 0.100(5) 0.006(4) -0.054(4) 0.005(4)
C7 0.055(4) 0.067(4) 0.055(4) -0.013(3) 0.004(3) 0.005(3)
C16 0.068(5) 0.075(5) 0.082(5) -0.012(4) 0.021(4) 0.002(4)
C3 0.056(4) 0.090(5) 0.051(4) -0.013(3) 0.004(3) -0.004(4)
C29 0.079(6) 0.111(7) 0.073(5) 0.028(5) 0.031(5) 0.007(5)
C27 0.059(4) 0.057(4) 0.057(4) 0.009(3) 0.007(3) 0.003(3)
C24 0.065(4) 0.086(5) 0.033(3) 0.008(3) 0.000(3) -0.002(3)
C8 0.114(7) 0.150(8) 0.197(9) -0.089(7) -0.014(7) 0.029(6)
C11 0.082(6) 0.150(9) 0.038(4) -0.011(4) 0.009(4) 0.029(6)
N6 0.065(4) 0.088(5) 0.056(4) 0.007(3) -0.014(3) -0.012(3)
C18 0.082(5) 0.072(5) 0.071(5) -0.001(4) 0.021(4) 0.008(4)
C4 0.049(4) 0.083(5) 0.058(4) -0.014(3) 0.006(3) 0.003(3)
C21 0.091(6) 0.081(6) 0.119(8) -0.027(5) 0.038(6) 0.008(5)
C28 0.057(4) 0.086(5) 0.055(4) 0.009(4) 0.016(3) -0.006(4)
C26 0.065(4) 0.065(4) 0.055(4) 0.009(3) 0.012(3) -0.002(3)
C9 0.049(4) 0.078(5) 0.070(5) -0.016(4) -0.004(3) 0.008(3)
C19 0.080(5) 0.059(4) 0.072(5) -0.009(3) 0.030(4) -0.006(3)
C17 0.051(4) 0.072(4) 0.060(4) -0.011(3) 0.008(3) 0.007(3)
C25 0.058(4) 0.087(5) 0.037(3) 0.011(3) -0.006(3) -0.004(3)
C13 0.089(6) 0.083(5) 0.106(7) -0.036(5) 0.024(5) -0.003(5)
C10 0.210(10) 0.101(7) 0.112(7) -0.006(5) 0.072(7) 0.020(7)
C20 0.089(6) 0.076(5) 0.084(6) -0.033(4) 0.033(5) -0.011(4)
C12 0.131(8) 0.066(5) 0.143(9) -0.023(5) 0.080(7) -0.006(5)
O13 0.291(15) 0.39(2) 0.055(5) -0.070(8) 0.045(7) -0.210(15)
C22 0.138(10) 0.089(7) 0.164(12) -0.047(7) 0.070(9) 0.001(7)
C30 0.087(8) 0.180(13) 0.114(10) 0.027(8) 0.039(7) -0.006(7)
C31 0.150(12) 0.199(14) 0.111(9) 0.028(9) 0.084(9) -0.020(10)
C14 0.147(11) 0.104(7) 0.146(10) 0.001(6) 0.037(8) 0.014(8)
C23 0.228(19) 0.117(10) 0.216(18) -0.036(11) 0.110(15) 0.024(12)
C15 0.229(11) 0.144(7) 0.228(10) -0.046(7) 0.055(8) 0.009(8)
C14' 0.112(13) 0.091(11) 0.130(13) -0.016(8) 0.019(9) -0.006(8)

loop_
_atom_type_symbol
_atom_type_description
_atom_type_scat_dispersion_real
_atom_type_scat_dispersion_imag
_atom_type_scat_source
C C 0.0033 0.0016 'International Tables Vol C Tables 4.2.6.8 and 6.1.1.4'
H H 0.0000 0.0000 'International Tables Vol C Tables 4.2.6.8 and 6.1.1.4'
N N 0.0061 0.0033 'International Tables Vol C Tables 4.2.6.8 and 6.1.1.4'
O O 0.0106 0.0060 'International Tables Vol C Tables 4.2.6.8 and 6.1.1.4'
Co Co 0.3494 0.9721 'International Tables Vol C Tables 4.2.6.8 and 6.1.1.4'
Gd Gd -0.1653 3.9035 'International Tables Vol C Tables 4.2.6.8 and 6.1.1.4'

loop_
_geom_angle_atom_site_label_1
_geom_angle_atom_site_label_2
_geom_angle_atom_site_label_3
_geom_angle
O10 Gd1 O5 142.93(16)
O10 Gd1 O20 93.08(17)
O5 Gd1 O20 73.46(17)
O10 Gd1 O7 74.11(15)
O5 Gd1 O7 90.29(15)
O20 Gd1 O7 133.66(15)
O10 Gd1 O14 82.18(18)
O5 Gd1 O14 128.94(16)
O20 Gd1 O14 143.04(19)
O7 Gd1 O14 80.34(16)
O10 Gd1 O18 128.30(18)
O5 Gd1 O18 82.24(16)
O20 Gd1 O18 74.91(18)
O7 Gd1 O18 146.82(17)
O14 Gd1 O18 79.53(19)
O10 Gd1 O15 128.18(16)
O5 Gd1 O15 77.63(15)
O20 Gd1 O15 137.17(18)
O7 Gd1 O15 76.41(15)
O14 Gd1 O15 51.33(16)
O18 Gd1 O15 70.41(18)
O10 Gd1 O17 77.50(17)
O5 Gd1 O17 125.95(16)
O20 Gd1 O17 69.73(16)
O7 Gd1 O17 143.51(15)
O14 Gd1 O17 73.47(17)
O18 Gd1 O17 50.99(18)
O15 Gd1 O17 104.83(16)
O10 Gd1 O8 78.71(15)
O5 Gd1 O8 64.32(14)
O20 Gd1 O8 71.52(15)
O7 Gd1 O8 62.39(12)
O14 Gd1 O8 141.48(16)
O18 Gd1 O8 137.82(15)
O15 Gd1 O8 121.91(15)
O17 Gd1 O8 132.78(15)
O6 Co2 O9 176.74(19)
O6 Co2 O8 83.04(17)
O9 Co2 O8 96.16(19)
O6 Co2 O7 91.89(19)
O9 Co2 O7 84.89(19)
O8 Co2 O7 85.65(17)
O6 Co2 O2 92.78(18)
O9 Co2 O2 90.40(18)
O8 Co2 O2 91.86(17)
O7 Co2 O2 174.40(18)
O6 Co2 N2 86.4(2)
O9 Co2 N2 94.0(2)
O8 Co2 N2 167.8(2)
O7 Co2 N2 88.6(2)
O2 Co2 N2 94.8(2)
O5 Co3 O4 92.31(19)
O5 Co3 O1 178.55(18)
O4 Co3 O1 88.88(18)
O5 Co3 O6 87.79(19)
O4 Co3 O6 170.03(19)
O1 Co3 O6 90.89(18)
O5 Co3 O8 85.24(18)
O4 Co3 O8 88.75(18)
O1 Co3 O8 93.94(18)
O6 Co3 O8 81.32(17)
O5 Co3 N1 86.4(2)
O4 Co3 N1 88.6(2)
O1 Co3 N1 94.5(2)
O6 Co3 N1 101.4(2)
O8 Co3 N1 171.1(2)
O9 Co1 O10 112.52(19)
O9 Co1 O12 138.6(3)
O10 Co1 O12 107.4(3)
O9 Co1 N3 84.9(2)
O10 Co1 N3 84.5(2)
O12 Co1 N3 110.0(3)
O9 Co1 O7 75.33(16)
O10 Co1 O7 85.17(17)
O12 Co1 O7 97.7(3)
N3 Co1 O7 152.14(19)
O9 Co1 O11 86.3(2)
O10 Co1 O11 160.1(2)
O12 Co1 O11 56.1(3)
N3 Co1 O11 91.1(3)
O7 Co1 O11 106.8(3)
C25 O7 Co2 109.6(4)
C25 O7 Co1 116.7(4)
Co2 O7 Co1 94.09(17)
C25 O7 Gd1 130.6(4)
Co2 O7 Gd1 106.47(16)
Co1 O7 Gd1 92.71(15)
Co2 O8 Co3 94.96(18)
Co2 O8 Gd1 104.49(16)
Co3 O8 Gd1 100.08(16)
Co2 O8 H9 117.9
Co3 O8 H9 117.9
Gd1 O8 H9 117.9
C9 O5 Co3 110.6(4)
C9 O5 Gd1 134.1(4)
Co3 O5 Gd1 110.35(19)
C27 O6 Co2 107.7(4)
C27 O6 Co3 129.1(4)
Co2 O6 Co3 95.35(18)
O12 N4 O13 124.2(12)
O12 N4 O11 118.6(8)
O13 N4 O11 117.1(12)
C41 O20 Gd1 134.3(5)
C41 O20 H36 109(8)
Gd1 O20 H36 110(8)
N6 O14 Gd1 96.8(4)
N5 O17 Gd1 95.8(4)
C11 O4 Co3 108.1(5)
N5 O18 Gd1 96.2(4)
C1 O1 Co3 124.8(4)
C5 O3 H3A 109.5
N6 O15 Gd1 95.8(4)
C1 O2 Co2 126.1(4)
C19 O10 Co1 109.7(4)
C19 O10 Gd1 142.2(4)
Co1 O10 Gd1 107.9(2)
C17 O9 Co2 124.3(4)
C17 O9 Co1 112.3(4)
Co2 O9 Co1 103.4(2)
C18 N3 C16 113.4(6)
C18 N3 C20 111.3(6)
C16 N3 C20 113.1(6)
C18 N3 Co1 103.0(4)
C16 N3 Co1 102.3(5)
C20 N3 Co1 112.9(5)
O19 N5 O17 122.3(8)
O19 N5 O18 120.9(7)
O17 N5 O18 116.8(6)
C10 N1 C12 111.3(9)
C10 N1 C8 108.4(9)
C12 N1 C8 107.6(9)
C10 N1 Co3 106.0(6)
C12 N1 Co3 118.8(5)
C8 N1 Co3 104.1(6)
N4 O12 Co1 102.1(7)
C7 C2 C3 117.4(6)
C7 C2 C1 122.4(6)
C3 C2 C1 120.1(6)
C5 C6 C7 119.7(6)
C5 C6 H6 120.1
C7 C6 H6 120.1
C28 N2 C26 112.5(6)
C28 N2 C24 109.7(5)
C26 N2 C24 110.1(5)
C28 N2 Co2 113.2(4)
C26 N2 Co2 106.9(4)
C24 N2 Co2 104.1(4)
O2 C1 O1 125.9(5)
O2 C1 C2 118.2(5)
O1 C1 C2 115.8(5)
O3 C5 C6 118.3(6)
O3 C5 C4 121.0(6)
C6 C5 C4 120.7(6)
N4 O11 Co1 83.1(6)
O20 C41 H41A 109.5
O20 C41 H41B 109.5
H41A C41 H41B 109.5
O20 C41 H41C 109.5
H41A C41 H41C 109.5
H41B C41 H41C 109.5
C2 C7 C6 121.5(7)
C2 C7 H7 119.3
C6 C7 H7 119.3
N3 C16 C17 112.2(6)
N3 C16 H16A 109.2
C17 C16 H16A 109.2
N3 C16 H16B 109.2
C17 C16 H16B 109.2
H16A C16 H16B 107.9
C2 C3 C4 122.5(6)
C2 C3 H3 118.7
C4 C3 H3 118.7
C30 C29 C28 115.0(8)
C30 C29 H29A 108.5
C28 C29 H29A 108.5
C30 C29 H29B 108.5
C28 C29 H29B 108.5
H29A C29 H29B 107.5
O6 C27 C26 106.6(5)
O6 C27 H27A 110.4
C26 C27 H27A 110.4
O6 C27 H27B 110.4
C26 C27 H27B 110.4
H27A C27 H27B 108.6
N2 C24 C25 108.3(5)
N2 C24 H24A 110.0
C25 C24 H24A 110.0
N2 C24 H24B 110.0
C25 C24 H24B 110.0
H24A C24 H24B 108.4
C9 C8 N1 119.3(9)
C9 C8 H8A 107.5
N1 C8 H8A 107.5
C9 C8 H8B 107.5
N1 C8 H8B 107.5
H8A C8 H8B 107.0
C10 C11 O4 114.9(8)
C10 C11 H11A 108.6
O4 C11 H11A 108.6
C10 C11 H11B 108.6
O4 C11 H11B 108.6
H11A C11 H11B 107.5
O16 N6 O15 121.9(7)
O16 N6 O14 122.3(7)
O15 N6 O14 115.8(5)
N3 C18 C19 110.2(7)
N3 C18 H18A 109.6
C19 C18 H18A 109.6
N3 C18 H18B 109.6
C19 C18 H18B 109.6
H18A C18 H18B 108.1
C5 C4 C3 118.2(7)
C5 C4 H4 120.9
C3 C4 H4 120.9
C20 C21 C22 112.1(9)
C20 C21 H21A 109.2
C22 C21 H21A 109.2
C20 C21 H21B 109.2
C22 C21 H21B 109.2
H21A C21 H21B 107.9
N2 C28 C29 114.8(6)
N2 C28 H28A 108.6
C29 C28 H28A 108.6
N2 C28 H28B 108.6
C29 C28 H28B 108.6
H28A C28 H28B 107.5
C27 C26 N2 111.2(5)
C27 C26 H26A 109.4
N2 C26 H26A 109.4
C27 C26 H26B 109.4
N2 C26 H26B 109.4
H26A C26 H26B 108.0
C8 C9 O5 112.4(7)
C8 C9 H9A 109.1
O5 C9 H9A 109.1
C8 C9 H9B 109.1
O5 C9 H9B 109.1
H9A C9 H9B 107.8
O10 C19 C18 110.8(6)
O10 C19 H19A 109.5
C18 C19 H19A 109.5
O10 C19 H19B 109.5
C18 C19 H19B 109.5
H19A C19 H19B 108.1
O9 C17 C16 108.2(6)
O9 C17 H17A 110.1
C16 C17 H17A 110.1
O9 C17 H17B 110.1
C16 C17 H17B 110.1
H17A C17 H17B 108.4
O7 C25 C24 106.5(5)
O7 C25 H25A 110.4
C24 C25 H25A 110.4
O7 C25 H25B 110.4
C24 C25 H25B 110.4
H25A C25 H25B 108.6
C14 C13 C14' 51.8(14)
C14 C13 C12 118.1(13)
C14' C13 C12 116.8(13)
C14 C13 H13A 107.8
C14' C13 H13A 135.4
C12 C13 H13A 107.8
C14 C13 H13B 107.8
C14' C13 H13B 58.8
C12 C13 H13B 107.8
H13A C13 H13B 107.1
C11 C10 N1 118.4(10)
C11 C10 H10A 107.7
N1 C10 H10A 107.7
C11 C10 H10B 107.7
N1 C10 H10B 107.7
H10A C10 H10B 107.1
C21 C20 N3 117.1(8)
C21 C20 H20A 108.0
N3 C20 H20A 108.0
C21 C20 H20B 108.0
N3 C20 H20B 108.0
H20A C20 H20B 107.3
N1 C12 C13 121.3(8)
N1 C12 H12A 107.0
C13 C12 H12A 107.0
N1 C12 H12B 107.0
C13 C12 H12B 107.0
H12A C12 H12B 106.7
C23 C22 C21 115.4(13)
C23 C22 H22A 108.4
C21 C22 H22A 108.4
C23 C22 H22B 108.4
C21 C22 H22B 108.4
H22A C22 H22B 107.5
C29 C30 C31 111.0(10)
C29 C30 H30A 109.4
C31 C30 H30A 109.4
C29 C30 H30B 109.4
C31 C30 H30B 109.4
H30A C30 H30B 108.0
C30 C31 H31A 109.5
C30 C31 H31B 109.5
H31A C31 H31B 109.5
C30 C31 H31C 109.5
H31A C31 H31C 109.5
H31B C31 H31C 109.5
C13 C14 C15 105.9(18)
C13 C14 H14A 110.6
C15 C14 H14A 110.6
C13 C14 H14B 110.6
C15 C14 H14B 110.6
H14A C14 H14B 108.7
C22 C23 H23A 109.5
C22 C23 H23B 109.5
H23A C23 H23B 109.5
C22 C23 H23C 109.5
H23A C23 H23C 109.5
H23B C23 H23C 109.5
C14' C15 C14 45.0(13)
C14' C15 H15A 100.5
C14 C15 H15A 109.5
C14' C15 H15B 71.7
C14 C15 H15B 109.5
H15A C15 H15B 109.5
C14' C15 H15C 146.9
C14 C15 H15C 109.5
H15A C15 H15C 109.5
H15B C15 H15C 109.5
C13 C14' C15 102.7(19)
C13 C14' H14C 111.2
C15 C14' H14C 111.2
C13 C14' H14D 111.2
C15 C14' H14D 111.2
H14C C14' H14D 109.1

loop_
_geom_bond_atom_site_label_1
_geom_bond_atom_site_label_2
_geom_bond_distance
Gd1 O10 2.237(4)
Gd1 O5 2.307(4)
Gd1 O20 2.440(5)
Gd1 O7 2.471(4)
Gd1 O14 2.473(5)
Gd1 O18 2.496(5)
Gd1 O15 2.501(5)
Gd1 O17 2.510(5)
Gd1 O8 2.529(4)
Co2 O6 1.896(4)
Co2 O9 1.898(4)
Co2 O8 1.903(4)
Co2 O7 1.908(4)
Co2 O2 1.915(4)
Co2 N2 1.971(5)
Co3 O5 1.876(4)
Co3 O4 1.897(4)
Co3 O1 1.915(4)
Co3 O6 1.930(4)
Co3 O8 1.935(4)
Co3 N1 1.961(6)
Co1 O9 1.965(4)
Co1 O10 1.968(4)
Co1 O12 2.051(7)
Co1 N3 2.160(6)
Co1 O7 2.225(4)
Co1 O11 2.399(8)
O7 C25 1.435(7)
O8 H9 1.0000
O5 C9 1.415(8)
O6 C27 1.434(8)
N4 O12 1.188(12)
N4 O13 1.245(11)
N4 O11 1.271(13)
O20 C41 1.399(10)
O20 H36 0.892(11)
O14 N6 1.279(9)
O17 N5 1.261(8)
O4 C11 1.436(9)
O18 N5 1.269(8)
O1 C1 1.287(7)
O3 C5 1.357(8)
O3 H3A 0.8400
O15 N6 1.265(8)
O2 C1 1.258(7)
O10 C19 1.390(9)
O9 C17 1.437(8)
N3 C18 1.477(10)
N3 C16 1.479(10)
N3 C20 1.504(9)
N5 O19 1.208(8)
N1 C10 1.412(13)
N1 C12 1.423(11)
N1 C8 1.435(13)
C2 C7 1.376(9)
C2 C3 1.378(9)
C2 C1 1.486(8)
C6 C5 1.369(10)
C6 C7 1.386(9)
C6 H6 0.9500
N2 C28 1.501(9)
N2 C26 1.512(9)
N2 C24 1.514(8)
C5 C4 1.379(9)
C41 H41A 0.9800
C41 H41B 0.9800
C41 H41C 0.9800
O16 N6 1.204(8)
C7 H7 0.9500
C16 C17 1.518(10)
C16 H16A 0.9900
C16 H16B 0.9900
C3 C4 1.390(10)
C3 H3 0.9500
C29 C30 1.424(14)
C29 C28 1.542(10)
C29 H29A 0.9900
C29 H29B 0.9900
C27 C26 1.503(10)
C27 H27A 0.9900
C27 H27B 0.9900
C24 C25 1.518(10)
C24 H24A 0.9900
C24 H24B 0.9900
C8 C9 1.384(14)
C8 H8A 0.9900
C8 H8B 0.9900
C11 C10 1.370(13)
C11 H11A 0.9900
C11 H11B 0.9900
C18 C19 1.499(11)
C18 H18A 0.9900
C18 H18B 0.9900
C4 H4 0.9500
C21 C20 1.504(13)
C21 C22 1.505(13)
C21 H21A 0.9900
C21 H21B 0.9900
C28 H28A 0.9900
C28 H28B 0.9900
C26 H26A 0.9900
C26 H26B 0.9900
C9 H9A 0.9900
C9 H9B 0.9900
C19 H19A 0.9900
C19 H19B 0.9900
C17 H17A 0.9900
C17 H17B 0.9900
C25 H25A 0.9900
C25 H25B 0.9900
C13 C14 1.41(3)
C13 C14' 1.50(3)
C13 C12 1.495(11)
C13 H13A 0.9900
C13 H13B 0.9900
C10 H10A 0.9900
C10 H10B 0.9900
C20 H20A 0.9900
C20 H20B 0.9900
C12 H12A 0.9900
C12 H12B 0.9900
C22 C23 1.406(17)
C22 H22A 0.9900
C22 H22B 0.9900
C30 C31 1.562(15)
C30 H30A 0.9900
C30 H30B 0.9900
C31 H31A 0.9800
C31 H31B 0.9800
C31 H31C 0.9800
C14 C15 1.67(3)
C14 H14A 0.9900
C14 H14B 0.9900
C23 H23A 0.9800
C23 H23B 0.9800
C23 H23C 0.9800
C15 C14' 1.65(3)
C15 H15A 0.9800
C15 H15B 0.9800
C15 H15C 0.9800
C14' H14C 0.9900
C14' H14D 0.9900
